data_4313037
loop_
_publ_author_name
'Karn Sorasaenee'
'Jos\'e Ram\'on Gal\'an-Mascar\'os'
'Kim R. Dunbar'

_publ_section_title
;
 Isolation of the Novel Dirhodium(II/II) Thiolate Compound
 Rh2(\h1-C6H5S)2(\m-C6H5S)2(bpy)2
;
_journal_name_full 'Inorganic Chemistry'
_journal_page_first 661
_journal_page_last 663
_journal_paper_doi 10.1021/ic020630x
_journal_volume 42
_journal_year 2003
_chemical_formula_sum 'C44 H40 N4 O Rh2 S4'
_chemical_formula_weight 974.86
_chemical_name_systematic
;
   ?
;
_space_group_IT_number 15
_symmetry_cell_setting monoclinic
_symmetry_space_group_name_Hall '-C 2yc'
_symmetry_space_group_name_H-M 'C 1 2/c 1'
_atom_sites_solution_hydrogens geom
_atom_sites_solution_primary direct
_atom_sites_solution_secondary difmap
_audit_creation_method SHELXL-97
_cell_angle_alpha 90.00
_cell_angle_beta 108.98(3)
_cell_angle_gamma 90.00
_cell_formula_units_Z 4
_cell_length_a 20.398(4)
_cell_length_b 11.861(2)
_cell_length_c 17.417(4)
_cell_measurement_temperature 110(2)
_cell_volume 3984.8(16)
_computing_structure_refinement 'SHELXL-97 (Sheldrick, 1997)'
_computing_structure_solution 'SIR97 (Giacovazzo et al., 1997)'
_diffrn_ambient_temperature 110(2)
_diffrn_measured_fraction_theta_full 0.874
_diffrn_measured_fraction_theta_max 0.874
_diffrn_radiation_monochromator graphite
_diffrn_radiation_source 'fine-focus sealed tube'
_diffrn_radiation_type MoK\a
_diffrn_radiation_wavelength 0.71073
_diffrn_reflns_av_R_equivalents 0.1009
_diffrn_reflns_av_sigmaI/netI 0.2015
_diffrn_reflns_limit_h_max 21
_diffrn_reflns_limit_h_min -27
_diffrn_reflns_limit_k_max 13
_diffrn_reflns_limit_k_min -15
_diffrn_reflns_limit_l_max 23
_diffrn_reflns_limit_l_min -23
_diffrn_reflns_number 8966
_diffrn_reflns_theta_full 28.28
_diffrn_reflns_theta_max 28.28
_diffrn_reflns_theta_min 2.02
_exptl_absorpt_coefficient_mu 1.079
_exptl_crystal_density_diffrn 1.625
_exptl_crystal_density_method 'not measured'
_exptl_crystal_F_000 1976
_refine_diff_density_max 2.917
_refine_diff_density_min -3.326
_refine_diff_density_rms 0.253
_refine_ls_extinction_method none
_refine_ls_goodness_of_fit_ref 0.980
_refine_ls_hydrogen_treatment mixed
_refine_ls_matrix_type full
_refine_ls_number_parameters 251
_refine_ls_number_reflns 4331
_refine_ls_number_restraints 1
_refine_ls_restrained_S_all 0.980
_refine_ls_R_factor_all 0.1796
_refine_ls_R_factor_gt 0.0756
_refine_ls_shift/su_max 27.354
_refine_ls_shift/su_mean 0.937
_refine_ls_structure_factor_coef Fsqd
_refine_ls_weighting_details 'calc w=1/[\s^2^(Fo^2^)+(0.0750P)^2^+0.0000P] where P=(Fo^2^+2Fc^2^)/3'
_refine_ls_weighting_scheme calc
_refine_ls_wR_factor_gt 0.1424
_refine_ls_wR_factor_ref 0.2928
_reflns_number_gt 1980
_reflns_number_total 4331
_reflns_threshold_expression >4sigma(I)
_cod_data_source_file ic020630x.cif
_cod_data_source_block Rh2(_1-C6H5S)2(_-C6H5S)2(bpy)2*CH3OH
_cod_original_cell_volume 3984.9(14)
_cod_database_code 4313037

loop_
_symmetry_equiv_pos_as_xyz
'x, y, z'
'-x, y, -z+1/2'
'x+1/2, y+1/2, z'
'-x+1/2, y+1/2, -z+1/2'
'-x, -y, -z'
'x, -y, z-1/2'
'-x+1/2, -y+1/2, -z'
'x+1/2, -y+1/2, z-1/2'

loop_
_atom_site_label
_atom_site_type_symbol
_atom_site_fract_x
_atom_site_fract_y
_atom_site_fract_z
_atom_site_U_iso_or_equiv
_atom_site_adp_type
_atom_site_occupancy
_atom_site_symmetry_multiplicity
_atom_site_calc_flag
_atom_site_refinement_flags
_atom_site_disorder_assembly
_atom_site_disorder_group
Rh1 Rh 0.05475(7) 1.01470(11) 0.22987(7) 0.0262(4) Uani 1 1 d . . .
S1 S 0.1534(2) 1.0915(4) 0.1988(3) 0.0365(11) Uani 1 1 d . . .
S2 S -0.0428(2) 1.1061(3) 0.1606(2) 0.0261(9) Uani 1 1 d . . .
N1 N 0.0393(7) 0.8922(11) 0.1448(7) 0.030(3) Uani 1 1 d . . .
N2 N 0.1115(6) 0.8894(10) 0.2968(7) 0.023(3) Uani 1 1 d . . .
C1 C 0.0012(9) 0.8990(14) 0.0691(9) 0.036(4) Uani 1 1 d . . .
H1 H -0.0209 0.9670 0.0502 0.043 Uiso 1 1 calc . . .
C2 C -0.0079(8) 0.8133(14) 0.0167(10) 0.039(4) Uiso 1 1 d . . .
H2 H -0.0379 0.8202 -0.0363 0.047 Uiso 1 1 calc . . .
C3 C 0.0272(10) 0.7168(15) 0.0423(10) 0.037(4) Uani 1 1 d . . .
H3 H 0.0237 0.6576 0.0062 0.044 Uiso 1 1 calc . . .
C4 C 0.0668(8) 0.7070(14) 0.1194(9) 0.033(4) Uani 1 1 d . . .
H4 H 0.0901 0.6399 0.1383 0.040 Uiso 1 1 calc . . .
C5 C 0.0729(9) 0.7965(13) 0.1707(9) 0.025(4) Uani 1 1 d . . .
C6 C 0.1118(8) 0.7937(14) 0.2551(9) 0.030(4) Uani 1 1 d . . .
C7 C 0.1496(9) 0.7010(14) 0.2941(11) 0.034(4) Uani 1 1 d . . .
H7 H 0.1516 0.6365 0.2646 0.041 Uiso 1 1 calc . . .
C8 C 0.1834(9) 0.7042(15) 0.3744(11) 0.036(4) Uani 1 1 d . . .
H8 H 0.2076 0.6416 0.4014 0.044 Uiso 1 1 calc . . .
C9 C 0.1812(12) 0.8015(15) 0.4152(10) 0.040(6) Uani 1 1 d . . .
H9 H 0.2045 0.8062 0.4707 0.048 Uiso 1 1 calc . . .
C10 C 0.1449(8) 0.8914(15) 0.3747(10) 0.028(4) Uani 1 1 d . . .
H10 H 0.1437 0.9569 0.4036 0.034 Uiso 1 1 calc . . .
C11 C 0.2216(10) 1.0387(17) 0.2747(11) 0.045(5) Uani 1 1 d . . .
C12 C 0.2503(11) 1.1029(17) 0.3463(13) 0.045(5) Uani 1 1 d . . .
H12 H 0.2331 1.1743 0.3508 0.054 Uiso 1 1 calc . . .
C13 C 0.3041(14) 1.0581(18) 0.4095(11) 0.051(7) Uani 1 1 d . . .
H13 H 0.3208 1.0993 0.4573 0.062 Uiso 1 1 calc . . .
C14 C 0.3334(8) 0.958(2) 0.4050(12) 0.054(6) Uani 1 1 d . . .
H14 H 0.3697 0.9299 0.4483 0.065 Uiso 1 1 calc . . .
C15 C 0.3070(13) 0.8980(17) 0.3330(12) 0.048(6) Uani 1 1 d . . .
H15 H 0.3254 0.8277 0.3281 0.057 Uiso 1 1 calc . . .
C16 C 0.2551(10) 0.9401(17) 0.2700(11) 0.036(5) Uani 1 1 d . . .
H16 H 0.2414 0.9005 0.2213 0.043 Uiso 1 1 calc . . .
C21 C -0.0431(8) 1.2529(13) 0.1573(8) 0.026(4) Uani 1 1 d . . .
C22 C -0.1071(9) 1.3079(16) 0.1366(10) 0.035(4) Uani 1 1 d . . .
H22 H -0.1478 1.2672 0.1283 0.042 Uiso 1 1 calc . . .
C23 C -0.1088(9) 1.4218(18) 0.1287(10) 0.038(5) Uani 1 1 d . . .
H23 H -0.1510 1.4596 0.1162 0.046 Uiso 1 1 calc . . .
C24 C -0.0484(10) 1.4824(15) 0.1392(10) 0.034(4) Uani 1 1 d . . .
H24 H -0.0497 1.5604 0.1338 0.041 Uiso 1 1 calc . . .
C25 C 0.0129(9) 1.4256(15) 0.1574(9) 0.026(4) Uani 1 1 d . . .
H25 H 0.0536 1.4658 0.1645 0.031 Uiso 1 1 calc . . .
C26 C 0.0156(8) 1.3155(15) 0.1650(9) 0.027(4) Uani 1 1 d . . .
H26 H 0.0580 1.2790 0.1759 0.033 Uiso 1 1 calc . . .
O101 O 0.1915(18) 0.0038(14) 0.048(2) 0.040(9) Uiso 0.50 1 d PD A 1
O102 O 0.211(2) -0.0040(17) 0.062(3) 0.038(16) Uiso 0.50 1 d PD A 2
C101 C 0.1887(10) -0.1144(16) 0.0401(11) 0.046(5) Uiso 1 1 d D . .

loop_
_atom_site_aniso_label
_atom_site_aniso_U_11
_atom_site_aniso_U_22
_atom_site_aniso_U_33
_atom_site_aniso_U_23
_atom_site_aniso_U_13
_atom_site_aniso_U_12
Rh1 0.0325(6) 0.0378(8) 0.0144(6) -0.0008(6) 0.0161(4) 0.0017(7)
S1 0.036(2) 0.051(3) 0.033(3) 0.004(2) 0.023(2) 0.004(2)
S2 0.0315(18) 0.038(3) 0.016(2) -0.0015(16) 0.0172(17) -0.0052(17)
N1 0.058(7) 0.031(8) 0.011(7) 0.004(6) 0.024(6) -0.004(6)
N2 0.019(5) 0.035(8) 0.020(7) -0.014(6) 0.015(5) -0.014(5)
C1 0.070(9) 0.028(11) 0.027(9) -0.011(7) 0.038(8) -0.028(8)
C3 0.052(10) 0.054(12) 0.016(10) -0.017(8) 0.027(9) -0.022(9)
C4 0.036(8) 0.040(10) 0.033(9) 0.000(7) 0.024(7) 0.009(7)
C5 0.035(9) 0.026(9) 0.024(10) -0.002(7) 0.022(8) 0.001(8)
C6 0.038(7) 0.031(10) 0.027(9) 0.007(7) 0.021(7) 0.008(7)
C7 0.043(9) 0.035(10) 0.030(11) -0.010(8) 0.022(9) -0.001(8)
C8 0.040(9) 0.041(10) 0.027(11) 0.007(8) 0.009(9) 0.012(8)
C9 0.052(17) 0.041(11) 0.027(10) 0.004(8) 0.012(11) 0.008(11)
C10 0.017(7) 0.043(12) 0.033(10) -0.003(8) 0.018(7) 0.001(8)
C11 0.043(9) 0.065(14) 0.037(11) 0.005(9) 0.025(9) -0.012(10)
C12 0.043(12) 0.066(14) 0.037(13) 0.004(10) 0.029(11) 0.012(10)
C13 0.07(2) 0.071(14) 0.027(11) -0.011(9) 0.036(12) -0.008(14)
C14 0.034(7) 0.097(19) 0.038(12) 0.012(11) 0.021(8) 0.019(9)
C15 0.049(15) 0.056(14) 0.048(13) -0.002(10) 0.029(12) 0.001(12)
C16 0.031(10) 0.053(12) 0.028(11) 0.000(9) 0.015(9) 0.005(10)
C21 0.031(7) 0.040(10) 0.007(8) -0.005(6) 0.007(7) -0.008(7)
C22 0.039(9) 0.048(12) 0.023(10) 0.003(8) 0.017(8) 0.013(9)
C23 0.036(9) 0.057(14) 0.026(10) 0.009(9) 0.017(8) 0.009(9)
C24 0.041(11) 0.039(10) 0.023(9) 0.003(8) 0.011(8) -0.004(9)
C25 0.031(9) 0.034(10) 0.018(9) 0.001(7) 0.015(8) -0.007(8)
C26 0.027(7) 0.050(12) 0.009(8) -0.006(7) 0.011(7) -0.004(8)

loop_
_atom_type_symbol
_atom_type_description
_atom_type_scat_dispersion_real
_atom_type_scat_dispersion_imag
_atom_type_scat_source
C C 0.0033 0.0016 'International Tables Vol C Tables 4.2.6.8 and 6.1.1.4'
H H 0.0000 0.0000 'International Tables Vol C Tables 4.2.6.8 and 6.1.1.4'
N N 0.0061 0.0033 'International Tables Vol C Tables 4.2.6.8 and 6.1.1.4'
S S 0.1246 0.1234 'International Tables Vol C Tables 4.2.6.8 and 6.1.1.4'
Rh Rh -1.1178 0.9187 'International Tables Vol C Tables 4.2.6.8 and 6.1.1.4'
O O 0.0106 0.0060 'International Tables Vol C Tables 4.2.6.8 and 6.1.1.4'

loop_
_geom_angle_atom_site_label_1
_geom_angle_atom_site_label_2
_geom_angle_atom_site_label_3
_geom_angle
_geom_angle_site_symmetry_1
_geom_angle_site_symmetry_3
_geom_angle_publ_flag
N2 Rh1 N1 79.4(5) . . ?
N2 Rh1 S2 156.0(3) . . ?
N1 Rh1 S2 93.1(4) . . ?
N2 Rh1 S2 93.7(4) . 2 ?
N1 Rh1 S2 157.2(4) . 2 ?
S2 Rh1 S2 84.41(17) . 2 ?
N2 Rh1 S1 92.5(3) . . ?
N1 Rh1 S1 92.8(4) . . ?
S2 Rh1 S1 110.72(15) . . ?
S2 Rh1 S1 109.32(16) 2 . ?
N2 Rh1 Rh1 103.4(3) . 2 ?
N1 Rh1 Rh1 105.0(4) . 2 ?
S2 Rh1 Rh1 56.25(10) . 2 ?
S2 Rh1 Rh1 55.05(11) 2 2 ?
S1 Rh1 Rh1 157.84(11) . 2 ?
C11 S1 Rh1 102.5(6) . . ?
C21 S2 Rh1 119.6(5) . . ?
C21 S2 Rh1 120.3(5) . 2 ?
Rh1 S2 Rh1 68.70(13) . 2 ?
C1 N1 C5 118.2(14) . . ?
C1 N1 Rh1 126.7(11) . . ?
C5 N1 Rh1 115.1(10) . . ?
C10 N2 C6 118.9(13) . . ?
C10 N2 Rh1 126.7(11) . . ?
C6 N2 Rh1 114.4(10) . . ?
N1 C1 C2 123.3(16) . . ?
N1 C1 H1 118.8 . . ?
C2 C1 H1 117.9 . . ?
C3 C2 C1 118.7(16) . . ?
C3 C2 H2 119.9 . . ?
C1 C2 H2 121.3 . . ?
C4 C3 C2 119.5(15) . . ?
C4 C3 H3 120.5 . . ?
C2 C3 H3 119.9 . . ?
C3 C4 C5 119.3(16) . . ?
C3 C4 H4 120.2 . . ?
C5 C4 H4 120.5 . . ?
N1 C5 C4 120.9(15) . . ?
N1 C5 C6 115.1(13) . . ?
C4 C5 C6 123.9(16) . . ?
N2 C6 C5 115.9(14) . . ?
N2 C6 C7 120.2(14) . . ?
C5 C6 C7 123.9(15) . . ?
C8 C7 C6 120.2(15) . . ?
C8 C7 H7 117.6 . . ?
C6 C7 H7 122.1 . . ?
C7 C8 C9 118.3(16) . . ?
C7 C8 H8 120.1 . . ?
C9 C8 H8 121.6 . . ?
C10 C9 C8 119.9(16) . . ?
C10 C9 H9 120.2 . . ?
C8 C9 H9 119.8 . . ?
N2 C10 C9 122.5(15) . . ?
N2 C10 H10 120.0 . . ?
C9 C10 H10 117.5 . . ?
C16 C11 C12 116.1(18) . . ?
C16 C11 S1 124.5(15) . . ?
C12 C11 S1 119.2(16) . . ?
C13 C12 C11 119.2(19) . . ?
C13 C12 H12 118.7 . . ?
C11 C12 H12 122.0 . . ?
C14 C13 C12 123.2(18) . . ?
C14 C13 H13 117.7 . . ?
C12 C13 H13 118.9 . . ?
C13 C14 C15 117.1(18) . . ?
C13 C14 H14 123.6 . . ?
C15 C14 H14 119.1 . . ?
C16 C15 C14 121.1(19) . . ?
C16 C15 H15 118.1 . . ?
C14 C15 H15 120.7 . . ?
C15 C16 C11 122.8(18) . . ?
C15 C16 H16 119.9 . . ?
C11 C16 H16 117.3 . . ?
C22 C21 C26 118.8(16) . . ?
C22 C21 S2 117.9(13) . . ?
C26 C21 S2 122.8(13) . . ?
C21 C22 C23 118.9(18) . . ?
C21 C22 H22 119.3 . . ?
C23 C22 H22 121.8 . . ?
C22 C23 C24 120.6(17) . . ?
C22 C23 H23 117.7 . . ?
C24 C23 H23 121.6 . . ?
C25 C24 C23 118.9(17) . . ?
C25 C24 H24 121.3 . . ?
C23 C24 H24 119.8 . . ?
C26 C25 C24 121.4(17) . . ?
C26 C25 H25 120.9 . . ?
C24 C25 H25 117.7 . . ?
C25 C26 C21 121.3(16) . . ?
C25 C26 H26 120.5 . . ?
C21 C26 H26 118.2 . . ?
O102 C101 O101 17(3) . . ?

loop_
_geom_bond_atom_site_label_1
_geom_bond_atom_site_label_2
_geom_bond_distance
_geom_bond_site_symmetry_2
_geom_bond_publ_flag
Rh1 N2 2.008(12) . ?
Rh1 N1 2.026(13) . ?
Rh1 S2 2.243(4) . ?
Rh1 S2 2.275(4) 2 ?
Rh1 S1 2.424(4) . ?
Rh1 Rh1 2.549(2) 2 ?
S1 C11 1.70(2) . ?
S2 C21 1.742(17) . ?
S2 Rh1 2.275(4) 2 ?
N1 C1 1.297(19) . ?
N1 C5 1.33(2) . ?
N2 C10 1.305(19) . ?
N2 C6 1.349(19) . ?
C1 C2 1.34(2) . ?
C1 H1 0.9381 . ?
C2 C3 1.35(2) . ?
C2 H2 0.9420 . ?
C3 C4 1.33(2) . ?
C3 H3 0.9206 . ?
C4 C5 1.37(2) . ?
C4 H4 0.9228 . ?
C5 C6 1.43(2) . ?
C6 C7 1.39(2) . ?
C7 C8 1.34(2) . ?
C7 H7 0.9215 . ?
C8 C9 1.36(2) . ?
C8 H8 0.9163 . ?
C9 C10 1.36(2) . ?
C9 H9 0.9217 . ?
C10 H10 0.9409 . ?
C11 C16 1.37(3) . ?
C11 C12 1.41(3) . ?
C12 C13 1.38(3) . ?
C12 H12 0.9268 . ?
C13 C14 1.34(3) . ?
C13 H13 0.9322 . ?
C14 C15 1.39(3) . ?
C14 H14 0.8930 . ?
C15 C16 1.35(3) . ?
C15 H15 0.9309 . ?
C16 H16 0.9434 . ?
C21 C22 1.40(2) . ?
C21 C26 1.38(2) . ?
C22 C23 1.36(3) . ?
C22 H22 0.9184 . ?
C23 C24 1.39(2) . ?
C23 H23 0.9220 . ?
C24 C25 1.36(2) . ?
C24 H24 0.9355 . ?
C25 C26 1.31(2) . ?
C25 H25 0.9198 . ?
C26 H26 0.9199 . ?
O101 C101 1.41(2) . ?
O102 C101 1.40(2) . ?
